data_4113241
loop_
_publ_author_name
'Dongbin Zhao'
'Zhaofu Fei'
'Tilmann J. Geldbach'
'Rosario Scopelliti'
'Paul J. Dyson'

_publ_section_title
;
 Nitrile-Functionalized Pyridinium Ionic Liquids: Synthesis,
 Characterization, and Their Application in Carbon-Carbon Coupling
 Reactions
;
_journal_name_full 'Journal of the American Chemical Society'
_journal_page_first 15876
_journal_page_last 15882
_journal_paper_doi 10.1021/ja0463482
_journal_volume 126
_journal_year 2004
_chemical_formula_sum 'C18 H22 Cl4 N4 Pd'
_chemical_formula_weight 542.60
_chemical_name_systematic
; 
 ? 
;
_space_group_IT_number 14
_symmetry_cell_setting monoclinic
_symmetry_space_group_name_Hall '-P 2yn'
_symmetry_space_group_name_H-M 'P 1 21/n 1'
_atom_sites_solution_hydrogens geom
_atom_sites_solution_primary direct
_atom_sites_solution_secondary difmap
_audit_creation_method SHELXL-97
_cell_angle_alpha 90.00
_cell_angle_beta 104.78(3)
_cell_angle_gamma 90.00
_cell_formula_units_Z 4
_cell_length_a 14.142(7)
_cell_length_b 10.421(5)
_cell_length_c 15.367(3)
_cell_measurement_reflns_used 1007
_cell_measurement_temperature 293(2)
_cell_measurement_theta_max 20.3658
_cell_measurement_theta_min 2.36715
_cell_volume 2189.8(16)
_computing_cell_refinement 'Oxford Diffraction CrysAlis RED'
_computing_data_collection 'marresearch, mar345'
_computing_data_reduction 'Oxford Diffraction CrysAlis RED'
_computing_molecular_graphics 'Bruker SHELXTL'
_computing_publication_material 'Bruker SHELXTL'
_computing_structure_refinement 'SHELXL-97 (Sheldrick, 1997)'
_computing_structure_solution 'SHELXS-97 (Sheldrick, 1990)'
_diffrn_ambient_temperature 293(2)
_diffrn_measured_fraction_theta_full 0.986
_diffrn_measured_fraction_theta_max 0.986
_diffrn_measurement_device_type 'MAR345 IPDS'
_diffrn_measurement_method '60 images with deltaphi = 3 deg. and exp. time = 180 sec.'
_diffrn_radiation_monochromator graphite
_diffrn_radiation_source 'fine-focus sealed tube'
_diffrn_radiation_type MoK\a
_diffrn_radiation_wavelength 0.71073
_diffrn_reflns_av_R_equivalents 0.0658
_diffrn_reflns_av_sigmaI/netI 0.0672
_diffrn_reflns_limit_h_max 16
_diffrn_reflns_limit_h_min -16
_diffrn_reflns_limit_k_max 12
_diffrn_reflns_limit_k_min -12
_diffrn_reflns_limit_l_max 17
_diffrn_reflns_limit_l_min -17
_diffrn_reflns_number 13420
_diffrn_reflns_theta_full 25.02
_diffrn_reflns_theta_max 25.02
_diffrn_reflns_theta_min 2.99
_exptl_absorpt_coefficient_mu 1.346
_exptl_absorpt_correction_T_max 0.884
_exptl_absorpt_correction_T_min 0.801
_exptl_absorpt_correction_type refdelf
_exptl_absorpt_process_details
;
(See: Walker, N. & Stuart, D. (1983) Acta Cryst. A39, 158-166)
;
_exptl_crystal_colour orange
_exptl_crystal_density_diffrn 1.646
_exptl_crystal_description prismatic
_exptl_crystal_F_000 1088
_exptl_crystal_size_max 0.15
_exptl_crystal_size_mid 0.14
_exptl_crystal_size_min 0.10
_refine_diff_density_max 0.821
_refine_diff_density_min -1.147
_refine_diff_density_rms 0.106
_refine_ls_extinction_method none
_refine_ls_goodness_of_fit_ref 0.944
_refine_ls_hydrogen_treatment mixed
_refine_ls_matrix_type full
_refine_ls_number_parameters 244
_refine_ls_number_reflns 3803
_refine_ls_number_restraints 0
_refine_ls_restrained_S_all 0.944
_refine_ls_R_factor_all 0.0820
_refine_ls_R_factor_gt 0.0436
_refine_ls_shift/su_max 0.000
_refine_ls_shift/su_mean 0.000
_refine_ls_structure_factor_coef Fsqd
_refine_ls_weighting_details 'calc w=1/[\s^2^(Fo^2^)+(0.0502P)^2^+0.0000P] where P=(Fo^2^+2Fc^2^)/3'
_refine_ls_weighting_scheme calc
_refine_ls_wR_factor_gt 0.0951
_refine_ls_wR_factor_ref 0.1108
_reflns_number_gt 2346
_reflns_number_total 3803
_reflns_threshold_expression >2sigma(I)
_cod_data_source_file ja0463482si20040628_090350.cif
_cod_data_source_block Compound5
_cod_original_cell_volume 2189.8(15)
_cod_database_code 4113241

loop_
_symmetry_equiv_pos_as_xyz
'x, y, z'
'-x+1/2, y+1/2, -z+1/2'
'-x, -y, -z'
'x-1/2, -y-1/2, z-1/2'

loop_
_atom_site_label
_atom_site_type_symbol
_atom_site_fract_x
_atom_site_fract_y
_atom_site_fract_z
_atom_site_U_iso_or_equiv
_atom_site_adp_type
_atom_site_occupancy
_atom_site_symmetry_multiplicity
_atom_site_calc_flag
_atom_site_refinement_flags
Pd1 Pd 0.74423(3) 0.15851(4) -0.00228(3) 0.04096(16) Uani 1 1 d .
Cl1 Cl 0.67402(13) 0.33614(14) -0.08421(9) 0.0578(4) Uani 1 1 d .
Cl2 Cl 0.61837(12) 0.03137(14) -0.08333(9) 0.0540(4) Uani 1 1 d .
Cl3 Cl 0.81370(11) -0.01985(14) 0.07919(9) 0.0514(4) Uani 1 1 d .
Cl4 Cl 0.87076(12) 0.28435(15) 0.07961(9) 0.0551(4) Uani 1 1 d .
N1 N 0.6430(3) 0.2503(4) 0.6431(3) 0.0418(11) Uani 1 1 d .
N2 N 0.6355(5) 0.6827(6) 0.8068(4) 0.086(2) Uani 1 1 d .
C1 C 0.6442(4) 0.2095(6) 0.5601(3) 0.0509(15) Uani 1 1 d .
H1 H 0.6570 0.2669 0.5183 0.061 Uiso 1 1 calc R
C2 C 0.6264(5) 0.0834(6) 0.5379(4) 0.0534(15) Uani 1 1 d .
H2 H 0.6271 0.0552 0.4807 0.064 Uiso 1 1 calc R
C3 C 0.6074(4) -0.0028(6) 0.5999(4) 0.0536(15) Uani 1 1 d .
H3 H 0.5961 -0.0890 0.5852 0.064 Uiso 1 1 calc R
C4 C 0.6056(5) 0.0420(6) 0.6835(4) 0.0525(16) Uani 1 1 d .
H4 H 0.5917 -0.0138 0.7258 0.063 Uiso 1 1 calc R
C5 C 0.6242(4) 0.1685(6) 0.7044(3) 0.0469(14) Uani 1 1 d .
H5 H 0.6239 0.1983 0.7614 0.056 Uiso 1 1 calc R
C6 C 0.6618(4) 0.3883(6) 0.6652(4) 0.0509(15) Uani 1 1 d .
H6A H 0.7127 0.4194 0.6386 0.061 Uiso 1 1 calc R
H6B H 0.6841 0.3987 0.7299 0.061 Uiso 1 1 calc R
C7 C 0.5696(5) 0.4651(6) 0.6297(4) 0.0591(17) Uani 1 1 d .
H7A H 0.5210 0.4375 0.6602 0.071 Uiso 1 1 calc R
H7B H 0.5443 0.4466 0.5662 0.071 Uiso 1 1 calc R
C8 C 0.5834(5) 0.6097(6) 0.6415(4) 0.0629(18) Uani 1 1 d .
H8A H 0.6325 0.6374 0.6115 0.076 Uiso 1 1 calc R
H8B H 0.5225 0.6519 0.6122 0.076 Uiso 1 1 calc R
C9 C 0.6127(5) 0.6508(6) 0.7343(5) 0.0571(16) Uani 1 1 d .
N3 N 0.8485(3) 1.0585(4) 0.3538(3) 0.0435(11) Uani 1 1 d .
N4 N 0.8899(5) 0.6581(6) 0.1802(4) 0.091(2) Uani 1 1 d .
C10 C 0.8415(4) 1.0993(6) 0.4356(3) 0.0504(15) Uani 1 1 d .
H10 H 0.8234 1.0418 0.4747 0.061 Uiso 1 1 calc R
C11 C 0.8606(5) 1.2235(6) 0.4609(4) 0.0553(16) Uani 1 1 d .
H11 H 0.8537 1.2512 0.5165 0.066 Uiso 1 1 calc R
C12 C 0.8904(4) 1.3088(6) 0.4042(4) 0.0552(16) Uani 1 1 d .
H12 H 0.9060 1.3933 0.4216 0.066 Uiso 1 1 calc R
C13 C 0.8964(5) 1.2651(7) 0.3213(4) 0.0584(17) Uani 1 1 d .
H13 H 0.9153 1.3208 0.2816 0.070 Uiso 1 1 calc R
C14 C 0.8752(4) 1.1428(6) 0.2974(4) 0.0490(15) Uani 1 1 d .
H14 H 0.8788 1.1151 0.2408 0.059 Uiso 1 1 calc R
C15 C 0.8304(4) 0.9230(5) 0.3283(4) 0.0507(15) Uani 1 1 d .
H15A H 0.8182 0.9143 0.2635 0.061 Uiso 1 1 calc R
H15B H 0.7729 0.8931 0.3457 0.061 Uiso 1 1 calc R
C16 C 0.9181(5) 0.8421(6) 0.3743(4) 0.0567(16) Uani 1 1 d .
H16A H 0.9287 0.8506 0.4389 0.068 Uiso 1 1 calc R
H16B H 0.9755 0.8756 0.3585 0.068 Uiso 1 1 calc R
C17 C 0.9079(5) 0.6999(6) 0.3498(4) 0.0640(18) Uani 1 1 d .
H17A H 0.9650 0.6547 0.3848 0.077 Uiso 1 1 calc R
H17B H 0.8511 0.6659 0.3664 0.077 Uiso 1 1 calc R
C18 C 0.8978(5) 0.6746(6) 0.2542(5) 0.0627(18) Uani 1 1 d .

loop_
_atom_site_aniso_label
_atom_site_aniso_U_11
_atom_site_aniso_U_22
_atom_site_aniso_U_33
_atom_site_aniso_U_23
_atom_site_aniso_U_13
_atom_site_aniso_U_12
Pd1 0.0459(3) 0.0386(2) 0.0405(2) -0.00176(17) 0.01498(17) -0.0028(2)
Cl1 0.0752(12) 0.0434(8) 0.0494(8) 0.0010(6) 0.0061(7) 0.0031(8)
Cl2 0.0538(10) 0.0519(9) 0.0513(7) 0.0022(6) 0.0042(6) -0.0116(8)
Cl3 0.0514(10) 0.0428(8) 0.0562(8) 0.0033(6) 0.0065(6) 0.0001(7)
Cl4 0.0561(10) 0.0498(9) 0.0548(7) 0.0000(6) 0.0058(7) -0.0143(8)
N1 0.035(3) 0.044(3) 0.046(2) 0.000(2) 0.009(2) 0.003(2)
N2 0.065(4) 0.102(5) 0.088(4) -0.039(4) 0.015(3) 0.000(4)
C1 0.052(4) 0.055(4) 0.046(3) 0.004(3) 0.013(3) 0.009(3)
C2 0.052(4) 0.057(4) 0.052(3) 0.001(3) 0.016(3) 0.010(3)
C3 0.055(4) 0.046(4) 0.056(3) -0.003(3) 0.008(3) 0.001(3)
C4 0.056(4) 0.046(4) 0.055(3) 0.009(3) 0.013(3) -0.001(3)
C5 0.044(4) 0.055(4) 0.041(3) 0.006(2) 0.008(2) 0.003(3)
C6 0.047(4) 0.051(4) 0.056(3) 0.001(3) 0.016(3) -0.004(3)
C7 0.054(4) 0.052(4) 0.063(4) -0.008(3) 0.002(3) 0.011(3)
C8 0.078(5) 0.049(4) 0.065(4) 0.001(3) 0.026(3) 0.010(4)
C9 0.042(4) 0.057(4) 0.076(4) -0.013(3) 0.022(3) -0.002(3)
N3 0.036(3) 0.050(3) 0.046(2) 0.002(2) 0.012(2) 0.007(2)
N4 0.094(5) 0.097(5) 0.078(4) -0.029(4) 0.015(4) 0.005(4)
C10 0.050(4) 0.058(4) 0.045(3) 0.013(3) 0.016(3) 0.016(3)
C11 0.051(4) 0.064(4) 0.050(3) -0.009(3) 0.010(3) 0.016(3)
C12 0.046(4) 0.054(4) 0.063(4) -0.002(3) 0.009(3) 0.000(3)
C13 0.059(5) 0.061(5) 0.058(4) 0.002(3) 0.019(3) -0.004(4)
C14 0.049(4) 0.054(4) 0.045(3) 0.000(3) 0.015(3) -0.002(3)
C15 0.044(4) 0.046(4) 0.062(3) -0.002(3) 0.014(3) 0.000(3)
C16 0.052(4) 0.064(4) 0.052(3) -0.005(3) 0.009(3) 0.013(4)
C17 0.072(5) 0.057(4) 0.068(4) 0.006(3) 0.025(3) 0.016(4)
C18 0.049(4) 0.051(4) 0.086(5) -0.011(3) 0.014(4) 0.008(3)

loop_
_atom_type_symbol
_atom_type_description
_atom_type_scat_dispersion_real
_atom_type_scat_dispersion_imag
_atom_type_scat_source
C C 0.0033 0.0016 'International Tables Vol C Tables 4.2.6.8 and 6.1.1.4'
H H 0.0000 0.0000 'International Tables Vol C Tables 4.2.6.8 and 6.1.1.4'
N N 0.0061 0.0033 'International Tables Vol C Tables 4.2.6.8 and 6.1.1.4'
Cl Cl 0.1484 0.1585 'International Tables Vol C Tables 4.2.6.8 and 6.1.1.4'
Pd Pd -0.9988 1.0072 'International Tables Vol C Tables 4.2.6.8 and 6.1.1.4'

loop_
_geom_angle_atom_site_label_1
_geom_angle_atom_site_label_2
_geom_angle_atom_site_label_3
_geom_angle
Cl2 Pd1 Cl4 179.52(6)
Cl2 Pd1 Cl1 90.05(7)
Cl4 Pd1 Cl1 90.43(7)
Cl2 Pd1 Cl3 89.62(6)
Cl4 Pd1 Cl3 89.90(6)
Cl1 Pd1 Cl3 179.67(6)
C5 N1 C1 121.0(5)
C5 N1 C6 120.5(4)
C1 N1 C6 118.5(5)
N1 C1 C2 119.6(5)
N1 C1 H1 120.2
C2 C1 H1 120.2
C1 C2 C3 120.5(5)
C1 C2 H2 119.7
C3 C2 H2 119.7
C4 C3 C2 118.5(6)
C4 C3 H3 120.8
C2 C3 H3 120.8
C5 C4 C3 120.0(5)
C5 C4 H4 120.0
C3 C4 H4 120.0
N1 C5 C4 120.4(5)
N1 C5 H5 119.8
C4 C5 H5 119.8
N1 C6 C7 110.1(5)
N1 C6 H6A 109.6
C7 C6 H6A 109.6
N1 C6 H6B 109.6
C7 C6 H6B 109.6
H6A C6 H6B 108.2
C6 C7 C8 114.2(6)
C6 C7 H7A 108.7
C8 C7 H7A 108.7
C6 C7 H7B 108.7
C8 C7 H7B 108.7
H7A C7 H7B 107.6
C9 C8 C7 114.0(5)
C9 C8 H8A 108.8
C7 C8 H8A 108.8
C9 C8 H8B 108.8
C7 C8 H8B 108.8
H8A C8 H8B 107.6
N2 C9 C8 179.8(9)
C14 N3 C10 119.3(5)
C14 N3 C15 120.7(4)
C10 N3 C15 120.0(5)
N3 C10 C11 120.6(5)
N3 C10 H10 119.7
C11 C10 H10 119.7
C10 C11 C12 120.1(5)
C10 C11 H11 119.9
C12 C11 H11 119.9
C13 C12 C11 118.0(6)
C13 C12 H12 121.0
C11 C12 H12 121.0
C14 C13 C12 120.5(6)
C14 C13 H13 119.8
C12 C13 H13 119.8
C13 C14 N3 121.4(5)
C13 C14 H14 119.3
N3 C14 H14 119.3
N3 C15 C16 110.1(5)
N3 C15 H15A 109.6
C16 C15 H15A 109.6
N3 C15 H15B 109.6
C16 C15 H15B 109.6
H15A C15 H15B 108.2
C15 C16 C17 114.2(5)
C15 C16 H16A 108.7
C17 C16 H16A 108.7
C15 C16 H16B 108.7
C17 C16 H16B 108.7
H16A C16 H16B 107.6
C18 C17 C16 113.6(5)
C18 C17 H17A 108.8
C16 C17 H17A 108.8
C18 C17 H17B 108.8
C16 C17 H17B 108.8
H17A C17 H17B 107.7
N4 C18 C17 178.4(7)

loop_
_geom_bond_atom_site_label_1
_geom_bond_atom_site_label_2
_geom_bond_distance
Pd1 Cl2 2.3116(17)
Pd1 Cl4 2.3144(17)
Pd1 Cl1 2.3151(17)
Pd1 Cl3 2.3151(17)
N1 C5 1.346(6)
N1 C1 1.347(6)
N1 C6 1.486(8)
N2 C9 1.128(7)
C1 C2 1.365(8)
C1 H1 0.9300
C2 C3 1.384(8)
C2 H2 0.9300
C3 C4 1.373(7)
C3 H3 0.9300
C4 C5 1.367(8)
C4 H4 0.9300
C5 H5 0.9300
C6 C7 1.508(8)
C6 H6A 0.9700
C6 H6B 0.9700
C7 C8 1.524(8)
C7 H7A 0.9700
C7 H7B 0.9700
C8 C9 1.444(9)
C8 H8A 0.9700
C8 H8B 0.9700
N3 C14 1.353(7)
N3 C10 1.354(6)
N3 C15 1.471(7)
N4 C18 1.128(8)
C10 C11 1.358(9)
C10 H10 0.9300
C11 C12 1.385(8)
C11 H11 0.9300
C12 C13 1.375(8)
C12 H12 0.9300
C13 C14 1.339(8)
C13 H13 0.9300
C14 H14 0.9300
C15 C16 1.517(8)
C15 H15A 0.9700
C15 H15B 0.9700
C16 C17 1.526(8)
C16 H16A 0.9700
C16 H16B 0.9700
C17 C18 1.463(9)
C17 H17A 0.9700
C17 H17B 0.9700

loop_
_geom_torsion_atom_site_label_1
_geom_torsion_atom_site_label_2
_geom_torsion_atom_site_label_3
_geom_torsion_atom_site_label_4
_geom_torsion
C5 N1 C1 C2 -0.2(8)
C6 N1 C1 C2 -179.5(5)
N1 C1 C2 C3 -0.1(9)
C1 C2 C3 C4 0.9(9)
C2 C3 C4 C5 -1.3(9)
C1 N1 C5 C4 -0.2(9)
C6 N1 C5 C4 179.1(5)
C3 C4 C5 N1 1.0(9)
C5 N1 C6 C7 -97.7(6)
C1 N1 C6 C7 81.7(6)
N1 C6 C7 C8 -174.8(4)
C6 C7 C8 C9 -63.6(8)
C14 N3 C10 C11 0.2(8)
C15 N3 C10 C11 178.2(5)
N3 C10 C11 C12 -2.0(9)
C10 C11 C12 C13 2.3(9)
C11 C12 C13 C14 -1.0(10)
C12 C13 C14 N3 -0.8(10)
C10 N3 C14 C13 1.2(9)
C15 N3 C14 C13 -176.8(6)
C14 N3 C15 C16 101.1(6)
C10 N3 C15 C16 -76.9(7)
N3 C15 C16 C17 -178.2(5)
C15 C16 C17 C18 62.1(8)
